data_7057125
loop_
_publ_author_name
'Kotov, Vitalii Yu.'
'Ilyukhin, Andrey B.'
'Korlyukov, Alexander A.'
'Smol&#x2019;yakov, Alexander F.'
'Kozyukhin, Sergey A.'

_publ_section_title
;
 Black hybrid iodobismuthate containing linear anionic chains
;
_journal_issue 8
_journal_name_full 'New Journal of Chemistry'
_journal_page_first 6354
_journal_paper_doi 10.1039/C7NJ04948J
_journal_volume 42
_journal_year 2018
_chemical_formula_moiety '2(C14 H18 N2), Bi2 I10'
_chemical_formula_sum 'C28 H36 Bi2 I10 N4'
_chemical_formula_weight 2115.57
_space_group_IT_number 14
_space_group_name_Hall '-P 2yn'
_space_group_name_H-M_alt 'P 1 21/n 1'
_symmetry_cell_setting monoclinic
_symmetry_Int_Tables_number 14
_symmetry_space_group_name_Hall '-P 2yn'
_symmetry_space_group_name_H-M 'P 1 21/n 1'
_atom_sites_solution_hydrogens geom
_audit_conform_dict_location ftp://ftp.iucr.org/pub/cif_core.dic
_audit_conform_dict_name cif_core.dic
_audit_conform_dict_version 2.4.3
_audit_creation_date 2017-04-03T10:48:32-00:00
_audit_creation_method 'WinGX routine CIF_UPDATE'
_audit_update_record
;
2017-08-08 deposited with the CCDC.
2018-03-06 downloaded from the CCDC.
;
_cell_angle_alpha 90
_cell_angle_beta 92.656(4)
_cell_angle_gamma 90
_cell_formula_units_Z 2
_cell_length_a 12.6544(16)
_cell_length_b 12.2914(15)
_cell_length_c 15.3829(19)
_cell_measurement_reflns_used 9955
_cell_measurement_temperature 298(2)
_cell_measurement_theta_max 30.48
_cell_measurement_theta_min 2.31
_cell_volume 2390.1(5)
_computing_cell_refinement 'Bruker SAINT'
_computing_data_collection 'Bruker APEX2'
_computing_data_reduction 'Bruker SAINT'
_computing_molecular_graphics 'Bruker SHELXTL'
_computing_publication_material 'Bruker SHELXTL'
_computing_structure_refinement 'SHELXL-2016/6 (Sheldrick, 2016)'
_computing_structure_solution 'SHELXS-2016 (Sheldrick, 2015)'
_diffrn_ambient_temperature 298(2)
_diffrn_measured_fraction_theta_full 1
_diffrn_measured_fraction_theta_max 0.997
_diffrn_measurement_device_type 'Bruker APEX-II CCD'
_diffrn_measurement_method '\f and \w scans'
_diffrn_radiation_monochromator graphite
_diffrn_radiation_type MoK\a
_diffrn_radiation_wavelength 0.71073
_diffrn_reflns_av_R_equivalents 0.0486
_diffrn_reflns_av_unetI/netI 0.0348
_diffrn_reflns_Laue_measured_fraction_full 1
_diffrn_reflns_Laue_measured_fraction_max 0.997
_diffrn_reflns_limit_h_max 18
_diffrn_reflns_limit_h_min -18
_diffrn_reflns_limit_k_max 17
_diffrn_reflns_limit_k_min -17
_diffrn_reflns_limit_l_max 21
_diffrn_reflns_limit_l_min -21
_diffrn_reflns_number 45437
_diffrn_reflns_point_group_measured_fraction_full 1
_diffrn_reflns_point_group_measured_fraction_max 0.997
_diffrn_reflns_theta_full 25.242
_diffrn_reflns_theta_max 30.524
_diffrn_reflns_theta_min 2.038
_diffrn_standards_number 0
_exptl_absorpt_coefficient_mu 13.834
_exptl_absorpt_correction_T_max 0.1561
_exptl_absorpt_correction_T_min 0.0744
_exptl_absorpt_correction_type multi-scan
_exptl_absorpt_process_details 'SADABS 2014/5'
_exptl_crystal_colour red
_exptl_crystal_density_diffrn 2.94
_exptl_crystal_description block
_exptl_crystal_F_000 1856
_exptl_crystal_size_max 0.24
_exptl_crystal_size_mid 0.18
_exptl_crystal_size_min 0.01
_refine_diff_density_max 1.809
_refine_diff_density_min -1.347
_refine_diff_density_rms 0.171
_refine_ls_extinction_method none
_refine_ls_goodness_of_fit_ref 1.077
_refine_ls_hydrogen_treatment constr
_refine_ls_matrix_type full
_refine_ls_number_parameters 199
_refine_ls_number_reflns 7283
_refine_ls_number_restraints 0
_refine_ls_restrained_S_all 1.077
_refine_ls_R_factor_all 0.0455
_refine_ls_R_factor_gt 0.0297
_refine_ls_shift/su_max 0.002
_refine_ls_shift/su_mean 0
_refine_ls_structure_factor_coef Fsqd
_refine_ls_weighting_details 'w=1/[\s^2^(Fo^2^)+(0.0300P)^2^+1.0000P] where P=(Fo^2^+2Fc^2^)/3'
_refine_ls_weighting_scheme calc
_refine_ls_wR_factor_gt 0.0652
_refine_ls_wR_factor_ref 0.0714
_reflns_Friedel_coverage 0
_reflns_number_gt 5830
_reflns_number_total 7283
_reflns_threshold_expression 'I > 2\s(I)'
_cod_data_source_file c7nj04948j2.cif
_cod_data_source_block 1_298K
_cod_depositor_comments 'Adding full bibliography for 7057122--7057126.cif.'
_cod_original_sg_symbol_H-M 'P 21/n'
_cod_database_code 7057125

loop_
_symmetry_equiv_pos_as_xyz
'x, y, z'
'-x+1/2, y+1/2, -z+1/2'
'-x, -y, -z'
'x-1/2, -y-1/2, z-1/2'

loop_
_atom_site_label
_atom_site_type_symbol
_atom_site_fract_x
_atom_site_fract_y
_atom_site_fract_z
_atom_site_U_iso_or_equiv
_atom_site_adp_type
_atom_site_occupancy
_atom_site_site_symmetry_order
_atom_site_calc_flag
_atom_site_refinement_flags_posn
_atom_site_refinement_flags_adp
Bi1 Bi 0.00427(2) 0.52871(2) 0.15331(2) 0.02904(5) Uani 1 1 d . .
I1 I 0.13308(3) 0.44158(3) 0.30233(2) 0.05104(10) Uani 1 1 d . .
I2 I 0.16371(3) 0.71410(3) 0.13538(3) 0.04958(10) Uani 1 1 d . .
I3 I 0.13442(3) 0.37265(3) 0.01789(2) 0.04533(9) Uani 1 1 d . .
I4 I -0.12452(3) 0.66193(3) 0.26433(3) 0.05221(10) Uani 1 1 d . .
I5 I -0.15129(3) 0.34504(3) 0.18059(3) 0.04749(9) Uani 1 1 d . .
N1 N 0.0338(3) 0.9706(3) -0.1065(3) 0.0398(9) Uani 1 1 d . .
N2 N -0.0404(3) 0.9460(4) -0.2893(3) 0.0433(10) Uani 1 1 d . .
C1 C 0.0998(4) 0.9007(4) -0.0631(3) 0.0409(11) Uani 1 1 d . .
H1A H 0.074655 0.832933 -0.046717 0.049 Uiso 1 1 calc R U
C2 C 0.2025(4) 0.9279(4) -0.0429(3) 0.0450(12) Uani 1 1 d . .
H2A H 0.246628 0.878828 -0.012881 0.054 Uiso 1 1 calc R U
C3 C 0.2421(5) 1.0297(4) -0.0673(3) 0.0456(12) Uani 1 1 d . .
C4 C 0.1721(5) 1.0990(4) -0.1106(4) 0.0500(13) Uani 1 1 d . .
H4A H 0.195234 1.167306 -0.127407 0.06 Uiso 1 1 calc R U
C5 C 0.0703(5) 1.0697(4) -0.1294(4) 0.0471(13) Uani 1 1 d . .
H5A H 0.024842 1.118371 -0.158381 0.056 Uiso 1 1 calc R U
C6 C -0.0747(4) 0.9375(5) -0.1333(4) 0.0462(12) Uani 1 1 d . .
H6A H -0.119072 1.00177 -0.137859 0.055 Uiso 1 1 calc R U
H6B H -0.102166 0.890985 -0.088722 0.055 Uiso 1 1 calc R U
C7 C -0.0811(4) 0.8771(5) -0.2202(4) 0.0486(13) Uani 1 1 d . .
H7A H -0.039963 0.810582 -0.215395 0.058 Uiso 1 1 calc R U
H7B H -0.154059 0.857545 -0.234904 0.058 Uiso 1 1 calc R U
C8 C -0.0995(4) 1.0281(5) -0.3243(4) 0.0525(14) Uani 1 1 d . .
H8A H -0.168193 1.038172 -0.306804 0.063 Uiso 1 1 calc R U
C9 C -0.0607(5) 1.0955(6) -0.3842(4) 0.0611(16) Uani 1 1 d . .
H9A H -0.102525 1.151864 -0.40705 0.073 Uiso 1 1 calc R U
C10 C 0.0403(5) 1.0815(5) -0.4118(4) 0.0545(15) Uani 1 1 d . .
C11 C 0.1008(4) 0.9964(5) -0.3765(4) 0.0542(15) Uani 1 1 d . .
H11A H 0.169328 0.985125 -0.393824 0.065 Uiso 1 1 calc R U
C12 C 0.0588(4) 0.9298(5) -0.3164(4) 0.0487(13) Uani 1 1 d . .
H12A H 0.098887 0.872207 -0.293519 0.058 Uiso 1 1 calc R U
C13 C 0.3543(5) 1.0616(6) -0.0473(5) 0.0689(18) Uani 1 1 d . .
H13A H 0.390547 1.003239 -0.017051 0.103 Uiso 1 1 calc R U
H13B H 0.388186 1.076513 -0.100532 0.103 Uiso 1 1 calc R U
H13C H 0.356246 1.125495 -0.011389 0.103 Uiso 1 1 calc R U
C14 C 0.0854(6) 1.1591(6) -0.4760(4) 0.078(2) Uani 1 1 d . .
H14A H 0.156177 1.137325 -0.487895 0.118 Uiso 1 1 calc R U
H14B H 0.042351 1.158276 -0.529064 0.118 Uiso 1 1 calc R U
H14C H 0.086559 1.231287 -0.452129 0.118 Uiso 1 1 calc R U

loop_
_atom_site_aniso_label
_atom_site_aniso_U_11
_atom_site_aniso_U_22
_atom_site_aniso_U_33
_atom_site_aniso_U_23
_atom_site_aniso_U_13
_atom_site_aniso_U_12
Bi1 0.02705(8) 0.02786(8) 0.03234(9) -0.00027(7) 0.00286(6) 0.00056(6)
I1 0.03910(18) 0.0661(2) 0.0472(2) 0.01414(18) -0.00610(15) 0.00545(16)
I2 0.03950(18) 0.04184(18) 0.0669(2) 0.01182(17) -0.00269(16) -0.01167(14)
I3 0.04364(18) 0.0524(2) 0.03984(18) -0.00536(15) 0.00076(14) 0.01134(15)
I4 0.0652(2) 0.04062(18) 0.0527(2) -0.00066(16) 0.02374(18) 0.01574(16)
I5 0.03683(17) 0.03569(16) 0.0703(2) 0.00187(16) 0.00601(16) -0.00818(13)
N1 0.049(2) 0.037(2) 0.033(2) -0.0022(17) 0.0065(19) 0.0046(18)
N2 0.033(2) 0.055(3) 0.041(2) -0.007(2) -0.0015(18) -0.0001(19)
C1 0.054(3) 0.033(2) 0.036(3) 0.002(2) 0.007(2) 0.005(2)
C2 0.053(3) 0.046(3) 0.035(3) 0.004(2) -0.002(2) 0.008(2)
C3 0.052(3) 0.053(3) 0.032(3) -0.006(2) 0.008(2) -0.003(2)
C4 0.067(4) 0.037(3) 0.046(3) 0.002(2) 0.002(3) -0.006(3)
C5 0.060(3) 0.036(3) 0.045(3) 0.006(2) 0.004(3) 0.010(2)
C6 0.040(3) 0.053(3) 0.046(3) 0.008(3) 0.009(2) 0.002(2)
C7 0.043(3) 0.055(3) 0.047(3) 0.001(3) 0.002(2) -0.008(2)
C8 0.036(3) 0.067(4) 0.055(4) 0.000(3) 0.001(2) 0.007(3)
C9 0.049(3) 0.074(4) 0.060(4) 0.007(3) 0.000(3) 0.005(3)
C10 0.055(3) 0.068(4) 0.040(3) -0.004(3) -0.002(3) -0.020(3)
C11 0.035(3) 0.078(4) 0.050(3) -0.016(3) 0.006(2) -0.008(3)
C12 0.034(3) 0.059(3) 0.053(3) -0.012(3) -0.002(2) 0.001(2)
C13 0.061(4) 0.085(5) 0.060(4) 0.001(4) -0.007(3) -0.013(4)
C14 0.089(5) 0.097(6) 0.049(4) 0.005(4) 0.002(4) -0.041(4)

loop_
_atom_type_symbol
_atom_type_description
_atom_type_scat_dispersion_real
_atom_type_scat_dispersion_imag
_atom_type_scat_source
C C 0.0033 0.0016 'International Tables Vol C Tables 4.2.6.8 and 6.1.1.4'
H H 0 0 'International Tables Vol C Tables 4.2.6.8 and 6.1.1.4'
N N 0.0061 0.0033 'International Tables Vol C Tables 4.2.6.8 and 6.1.1.4'
I I -0.4742 1.8119 'International Tables Vol C Tables 4.2.6.8 and 6.1.1.4'
Bi Bi -4.1077 10.2566 'International Tables Vol C Tables 4.2.6.8 and 6.1.1.4'

loop_
_geom_angle_atom_site_label_1
_geom_angle_atom_site_label_2
_geom_angle_atom_site_label_3
_geom_angle
_geom_angle_site_symmetry_3
I4 Bi1 I1 93.001(15) .
I4 Bi1 I5 87.311(14) .
I1 Bi1 I5 87.772(14) .
I4 Bi1 I2 91.337(14) .
I1 Bi1 I2 89.855(13) .
I5 Bi1 I2 177.204(12) .
I4 Bi1 I3 175.673(12) .
I1 Bi1 I3 90.318(14) .
I5 Bi1 I3 90.046(13) .
I2 Bi1 I3 91.448(13) .
I4 Bi1 I3 88.297(14) 3_565
I1 Bi1 I3 178.311(11) 3_565
I5 Bi1 I3 93.371(13) 3_565
I2 Bi1 I3 89.034(12) 3_565
I3 Bi1 I3 88.438(13) 3_565
Bi1 I3 Bi1 91.563(12) 3_565
C1 N1 C5 119.3(5) .
C1 N1 C6 120.6(4) .
C5 N1 C6 120.0(4) .
C8 N2 C12 119.4(5) .
C8 N2 C7 120.8(5) .
C12 N2 C7 119.8(5) .
N1 C1 C2 121.1(5) .
N1 C1 H1A 119.5 .
C2 C1 H1A 119.5 .
C1 C2 C3 120.4(5) .
C1 C2 H2A 119.8 .
C3 C2 H2A 119.8 .
C4 C3 C2 116.7(5) .
C4 C3 C13 121.5(5) .
C2 C3 C13 121.8(6) .
C5 C4 C3 121.5(5) .
C5 C4 H4A 119.3 .
C3 C4 H4A 119.3 .
N1 C5 C4 121.0(5) .
N1 C5 H5A 119.5 .
C4 C5 H5A 119.5 .
N1 C6 C7 113.0(4) .
N1 C6 H6A 109 .
C7 C6 H6A 109 .
N1 C6 H6B 109 .
C7 C6 H6B 109 .
H6A C6 H6B 107.8 .
N2 C7 C6 110.2(4) .
N2 C7 H7A 109.6 .
C6 C7 H7A 109.6 .
N2 C7 H7B 109.6 .
C6 C7 H7B 109.6 .
H7A C7 H7B 108.1 .
C9 C8 N2 121.2(5) .
C9 C8 H8A 119.4 .
N2 C8 H8A 119.4 .
C8 C9 C10 120.4(6) .
C8 C9 H9A 119.8 .
C10 C9 H9A 119.8 .
C9 C10 C11 118.4(6) .
C9 C10 C14 120.6(6) .
C11 C10 C14 121.0(6) .
C12 C11 C10 119.6(5) .
C12 C11 H11A 120.2 .
C10 C11 H11A 120.2 .
N2 C12 C11 121.1(6) .
N2 C12 H12A 119.5 .
C11 C12 H12A 119.5 .
C3 C13 H13A 109.5 .
C3 C13 H13B 109.5 .
H13A C13 H13B 109.5 .
C3 C13 H13C 109.5 .
H13A C13 H13C 109.5 .
H13B C13 H13C 109.5 .
C10 C14 H14A 109.5 .
C10 C14 H14B 109.5 .
H14A C14 H14B 109.5 .
C10 C14 H14C 109.5 .
H14A C14 H14C 109.5 .
H14B C14 H14C 109.5 .

loop_
_geom_bond_atom_site_label_1
_geom_bond_atom_site_label_2
_geom_bond_distance
_geom_bond_site_symmetry_2
Bi1 I4 2.9176(4) .
Bi1 I1 2.9516(5) .
Bi1 I5 3.0371(4) .
Bi1 I2 3.0645(4) .
Bi1 I3 3.3241(4) .
Bi1 I3 3.3252(5) 3_565
N1 C1 1.352(6) .
N1 C5 1.355(7) .
N1 C6 1.472(7) .
N2 C8 1.353(7) .
N2 C12 1.356(6) .
N2 C7 1.471(7) .
C1 C2 1.365(7) .
C1 H1A 0.93 .
C2 C3 1.405(8) .
C2 H2A 0.93 .
C3 C4 1.378(8) .
C3 C13 1.490(8) .
C4 C5 1.356(8) .
C4 H4A 0.93 .
C5 H5A 0.93 .
C6 C7 1.528(8) .
C6 H6A 0.97 .
C6 H6B 0.97 .
C7 H7A 0.97 .
C7 H7B 0.97 .
C8 C9 1.349(8) .
C8 H8A 0.93 .
C9 C10 1.377(8) .
C9 H9A 0.93 .
C10 C11 1.391(9) .
C10 C14 1.505(9) .
C11 C12 1.361(8) .
C11 H11A 0.93 .
C12 H12A 0.93 .
C13 H13A 0.96 .
C13 H13B 0.96 .
C13 H13C 0.96 .
C14 H14A 0.96 .
C14 H14B 0.96 .
C14 H14C 0.96 .

loop_
_geom_hbond_atom_site_label_D
_geom_hbond_atom_site_label_H
_geom_hbond_atom_site_label_A
_geom_hbond_distance_DH
_geom_hbond_distance_HA
_geom_hbond_distance_DA
_geom_hbond_angle_DHA
_geom_hbond_site_symmetry_A
C1 H1A I2 0.93 3.31 3.874(5) 121.1 .
C2 H2A I2 0.93 3.26 3.847(5) 123.1 .
C4 H4A I4 0.93 3.08 3.802(6) 136.1 3_575
C5 H5A I2 0.93 3.18 3.977(5) 144.4 3_575
C6 H6A I1 0.97 3.3 4.065(5) 137 4_575
C7 H7A I5 0.97 3.11 4.038(6) 160.3 3_565
C7 H7B I2 0.97 3.11 3.994(6) 152.8 4_575
C8 H8A I1 0.93 3.1 4.000(6) 163.9 4_575
C11 H11A I5 0.93 3.25 3.763(6) 116.6 4_675
C12 H12A I5 0.93 3.24 4.113(6) 157.7 3_565

loop_
_geom_torsion_atom_site_label_1
_geom_torsion_atom_site_label_2
_geom_torsion_atom_site_label_3
_geom_torsion_atom_site_label_4
_geom_torsion
C5 N1 C1 C2 -0.8(7)
C6 N1 C1 C2 175.7(5)
N1 C1 C2 C3 -0.2(8)
C1 C2 C3 C4 0.8(8)
C1 C2 C3 C13 -179.2(5)
C2 C3 C4 C5 -0.5(8)
C13 C3 C4 C5 179.5(6)
C1 N1 C5 C4 1.1(8)
C6 N1 C5 C4 -175.4(5)
C3 C4 C5 N1 -0.4(9)
C1 N1 C6 C7 -85.0(6)
C5 N1 C6 C7 91.4(6)
C8 N2 C7 C6 -76.8(6)
C12 N2 C7 C6 101.0(6)
N1 C6 C7 N2 -59.0(6)
C12 N2 C8 C9 -1.5(9)
C7 N2 C8 C9 176.3(6)
N2 C8 C9 C10 0.6(10)
C8 C9 C10 C11 0.1(10)
C8 C9 C10 C14 -177.6(6)
C9 C10 C11 C12 0.1(9)
C14 C10 C11 C12 177.8(6)
C8 N2 C12 C11 1.7(8)
C7 N2 C12 C11 -176.1(5)
C10 C11 C12 N2 -1.0(8)
